data_4330760
loop_
_publ_author_name
'Michael P. Marshak'
'Matthew B. Chambers'
'Daniel G. Nocera'

_publ_section_title
;
 Cobalt in a Bis-\b-diketiminate Environment
;
_journal_name_full 'Inorganic Chemistry'
_journal_page_first 11190
_journal_page_last 11197
_journal_paper_doi 10.1021/ic301970w
_journal_volume 51
_journal_year 2012
_chemical_formula_moiety 'C30 H42 Co N4 O, 2(C4 H8 O), F6 P'
_chemical_formula_sum 'C38 H58 Co F6 N4 O3 P'
_chemical_formula_weight 822.78
_chemical_name_common '(MesNacNac)2Co PF6 3THF'
_chemical_name_systematic
; 
 ? 
;
_space_group_IT_number 14
_symmetry_cell_setting monoclinic
_symmetry_space_group_name_Hall '-P 2yn'
_symmetry_space_group_name_H-M 'P 1 21/n 1'
_atom_sites_solution_hydrogens geom
_atom_sites_solution_primary direct
_atom_sites_solution_secondary difmap
_audit_creation_method SHELXL-97
_cell_angle_alpha 90.00
_cell_angle_beta 106.142(2)
_cell_angle_gamma 90.00
_cell_formula_units_Z 4
_cell_length_a 14.4724(13)
_cell_length_b 15.0318(13)
_cell_length_c 19.4774(17)
_cell_measurement_reflns_used 802
_cell_measurement_temperature 100(2)
_cell_measurement_theta_max 29.65
_cell_measurement_theta_min 1.56
_cell_volume 4070.2(6)
_computing_cell_refinement 'SAINT 7.46A (Bruker-AXS, 2009)'
_computing_data_collection 'APEX2 v2009.9.0 (Bruker-AXS, 2009)'
_computing_data_reduction 'SAINT 7.46A (Bruker-AXS, 2009)'
_computing_structure_refinement 'SHELXL-97 (Sheldrick, 1997)'
_computing_structure_solution 'SHELXS-97 (Sheldrick, 1990)'
_diffrn_ambient_temperature 100(2)
_diffrn_detector_area_resol_mean 8.3
_diffrn_measured_fraction_theta_full 0.999
_diffrn_measured_fraction_theta_max 0.999
_diffrn_measurement_device_type 'Bruker Smart APEX CCD'
_diffrn_measurement_method '\f and \w scans'
_diffrn_radiation_monochromator graphite
_diffrn_radiation_source 'fine-focus sealed tube'
_diffrn_radiation_type MoK\a
_diffrn_radiation_wavelength 0.71073
_diffrn_reflns_av_R_equivalents 0.0672
_diffrn_reflns_av_sigmaI/netI 0.0469
_diffrn_reflns_limit_h_max 20
_diffrn_reflns_limit_h_min -20
_diffrn_reflns_limit_k_max 20
_diffrn_reflns_limit_k_min -20
_diffrn_reflns_limit_l_max 27
_diffrn_reflns_limit_l_min -26
_diffrn_reflns_number 81202
_diffrn_reflns_theta_full 29.64
_diffrn_reflns_theta_max 29.64
_diffrn_reflns_theta_min 1.56
_exptl_absorpt_coefficient_mu 0.529
_exptl_absorpt_correction_T_max 0.9895
_exptl_absorpt_correction_T_min 0.8164
_exptl_absorpt_correction_type multi-scan
_exptl_absorpt_process_details 'SADABS (Sheldrick, 2009)'
_exptl_crystal_colour blue
_exptl_crystal_density_diffrn 1.343
_exptl_crystal_description plate
_exptl_crystal_F_000 1736
_exptl_crystal_size_max 0.35
_exptl_crystal_size_mid 0.30
_exptl_crystal_size_min 0.02
_refine_diff_density_max 0.409
_refine_diff_density_min -0.513
_refine_diff_density_rms 0.065
_refine_ls_extinction_method none
_refine_ls_goodness_of_fit_ref 1.005
_refine_ls_hydrogen_treatment mixed
_refine_ls_matrix_type full
_refine_ls_number_parameters 560
_refine_ls_number_reflns 11469
_refine_ls_number_restraints 23
_refine_ls_restrained_S_all 1.005
_refine_ls_R_factor_all 0.0839
_refine_ls_R_factor_gt 0.0425
_refine_ls_shift/su_max 0.002
_refine_ls_shift/su_mean 0.000
_refine_ls_structure_factor_coef Fsqd
_refine_ls_weighting_details 'calc w=1/[\s^2^(Fo^2^)+(0.0444P)^2^+2.5043P] where P=(Fo^2^+2Fc^2^)/3'
_refine_ls_weighting_scheme calc
_refine_ls_wR_factor_gt 0.0940
_refine_ls_wR_factor_ref 0.1111
_reflns_number_gt 7392
_reflns_number_total 11469
_reflns_threshold_expression >2sigma(I)
_cod_data_source_file ic301970w_si_002_3.cif
_cod_data_source_block 2_(NacNac)2Co(thf)3PF6
_cod_database_code 4330760

loop_
_symmetry_equiv_pos_as_xyz
'x, y, z'
'-x+1/2, y+1/2, -z+1/2'
'-x, -y, -z'
'x-1/2, -y-1/2, z-1/2'

loop_
_atom_site_label
_atom_site_type_symbol
_atom_site_fract_x
_atom_site_fract_y
_atom_site_fract_z
_atom_site_U_iso_or_equiv
_atom_site_adp_type
_atom_site_occupancy
_atom_site_symmetry_multiplicity
_atom_site_calc_flag
_atom_site_refinement_flags
_atom_site_disorder_assembly
_atom_site_disorder_group
P1 P 0.09023(4) 0.24241(4) 0.51306(3) 0.02096(11) Uani 1 1 d . . .
O50 O 0.54577(9) 0.74929(10) 0.76644(8) 0.0265(3) Uani 1 1 d . . .
Co1 Co 0.287867(16) 0.747501(17) 0.620140(13) 0.01423(7) Uani 1 1 d . . .
N1 N 0.20978(12) 0.83379(11) 0.56312(9) 0.0166(3) Uani 1 1 d . . .
H1 H 0.1619(16) 0.8190(15) 0.5374(12) 0.020 Uiso 1 1 d . . .
N2 N 0.37682(12) 0.83500(11) 0.66309(9) 0.0165(3) Uani 1 1 d . . .
H2 H 0.4225(16) 0.8199(15) 0.6928(12) 0.020 Uiso 1 1 d . . .
N3 N 0.21146(12) 0.65971(11) 0.56360(9) 0.0187(4) Uani 1 1 d . . .
H3 H 0.1648(16) 0.6745(15) 0.5351(12) 0.022 Uiso 1 1 d . . .
N4 N 0.37818(12) 0.66074(11) 0.66318(9) 0.0165(3) Uani 1 1 d . . .
H4 H 0.4285(16) 0.6780(15) 0.6908(12) 0.020 Uiso 1 1 d . . .
C1 C 0.14560(15) 0.97267(13) 0.50503(11) 0.0241(4) Uani 1 1 d . . .
H1A H 0.0820 0.9565 0.5097 0.036 Uiso 1 1 calc R . .
H1B H 0.1489 0.9588 0.4566 0.036 Uiso 1 1 calc R . .
H1C H 0.1564 1.0365 0.5140 0.036 Uiso 1 1 calc R . .
C2 C 0.22186(14) 0.92071(12) 0.55858(10) 0.0167(4) Uani 1 1 d . . .
C3 C 0.30234(14) 0.96513(12) 0.60131(10) 0.0176(4) Uani 1 1 d . . .
H3A H 0.3068 1.0276 0.5956 0.021 Uiso 1 1 calc R . .
C4 C 0.37641(13) 0.92216(12) 0.65193(10) 0.0158(4) Uani 1 1 d . . .
C5 C 0.45949(13) 0.97505(12) 0.69688(10) 0.0156(4) Uani 1 1 d . . .
C6 C 0.46829(13) 0.98779(12) 0.76978(10) 0.0172(4) Uani 1 1 d . . .
C7 C 0.39615(15) 0.95158(15) 0.80534(11) 0.0268(5) Uani 1 1 d . . .
H7A H 0.3860 0.9949 0.8401 0.040 Uiso 1 1 calc R . .
H7B H 0.4204 0.8958 0.8299 0.040 Uiso 1 1 calc R . .
H7C H 0.3351 0.9404 0.7692 0.040 Uiso 1 1 calc R . .
C8 C 0.54575(14) 1.03684(13) 0.81081(11) 0.0196(4) Uani 1 1 d . . .
H8 H 0.5510 1.0466 0.8599 0.024 Uiso 1 1 calc R . .
C9 C 0.61562(14) 1.07196(13) 0.78187(11) 0.0220(4) Uani 1 1 d . . .
C10 C 0.69692(16) 1.12695(17) 0.82713(13) 0.0353(6) Uani 1 1 d . . .
H10A H 0.6752 1.1884 0.8292 0.053 Uiso 1 1 calc R . .
H10B H 0.7511 1.1260 0.8061 0.053 Uiso 1 1 calc R . .
H10C H 0.7174 1.1022 0.8756 0.053 Uiso 1 1 calc R . .
C11 C 0.60596(14) 1.05799(13) 0.70979(11) 0.0227(4) Uani 1 1 d . . .
H11 H 0.6533 1.0815 0.6894 0.027 Uiso 1 1 calc R . .
C12 C 0.52880(14) 1.01042(13) 0.66620(11) 0.0184(4) Uani 1 1 d . . .
C13 C 0.52207(16) 0.99646(15) 0.58827(11) 0.0265(5) Uani 1 1 d . . .
H13A H 0.5798 1.0204 0.5780 0.040 Uiso 1 1 calc R . .
H13B H 0.4651 1.0272 0.5587 0.040 Uiso 1 1 calc R . .
H13C H 0.5169 0.9327 0.5774 0.040 Uiso 1 1 calc R . .
C14 C 0.14777(16) 0.52012(14) 0.50709(12) 0.0302(5) Uani 1 1 d . . .
H14A H 0.1559 0.5308 0.4595 0.045 Uiso 1 1 calc R . .
H14B H 0.0833 0.5391 0.5079 0.045 Uiso 1 1 calc R . .
H14C H 0.1557 0.4565 0.5183 0.045 Uiso 1 1 calc R . .
C15 C 0.22225(14) 0.57230(13) 0.56176(10) 0.0195(4) Uani 1 1 d . . .
C16 C 0.30053(14) 0.52849(13) 0.60758(11) 0.0210(4) Uani 1 1 d . . .
H16 H 0.3025 0.4654 0.6060 0.025 Uiso 1 1 calc R . .
C17 C 0.37584(14) 0.57293(12) 0.65551(10) 0.0168(4) Uani 1 1 d . . .
C18 C 0.45999(14) 0.52226(12) 0.70130(10) 0.0172(4) Uani 1 1 d . . .
C19 C 0.45763(14) 0.49096(13) 0.76855(10) 0.0181(4) Uani 1 1 d . . .
C20 C 0.36964(14) 0.50049(15) 0.79539(11) 0.0248(4) Uani 1 1 d . . .
H20A H 0.3861 0.5352 0.8397 0.037 Uiso 1 1 calc R . .
H20B H 0.3470 0.4414 0.8046 0.037 Uiso 1 1 calc R . .
H20C H 0.3187 0.5310 0.7593 0.037 Uiso 1 1 calc R . .
C21 C 0.53930(14) 0.44962(13) 0.81231(11) 0.0194(4) Uani 1 1 d . . .
H21 H 0.5379 0.4282 0.8579 0.023 Uiso 1 1 calc R . .
C22 C 0.62263(14) 0.43892(13) 0.79102(11) 0.0203(4) Uani 1 1 d . . .
C23 C 0.71020(15) 0.39634(16) 0.84052(12) 0.0304(5) Uani 1 1 d . . .
H23A H 0.6932 0.3707 0.8817 0.046 Uiso 1 1 calc R . .
H23B H 0.7605 0.4413 0.8571 0.046 Uiso 1 1 calc R . .
H23C H 0.7339 0.3493 0.8150 0.046 Uiso 1 1 calc R . .
C24 C 0.62246(14) 0.46885(13) 0.72326(11) 0.0220(4) Uani 1 1 d . . .
H24 H 0.6785 0.4607 0.7076 0.026 Uiso 1 1 calc R . .
C25 C 0.54260(14) 0.51031(13) 0.67777(10) 0.0194(4) Uani 1 1 d . . .
C26 C 0.54532(16) 0.54284(15) 0.60507(11) 0.0276(5) Uani 1 1 d . . .
H26A H 0.6027 0.5193 0.5941 0.041 Uiso 1 1 calc R . .
H26B H 0.5473 0.6080 0.6050 0.041 Uiso 1 1 calc R . .
H26C H 0.4877 0.5223 0.5689 0.041 Uiso 1 1 calc R . .
O30 O 0.21406(9) 0.74905(10) 0.70041(7) 0.0228(3) Uani 1 1 d . . .
C31 C 0.11079(13) 0.73674(14) 0.68582(11) 0.0231(4) Uani 1 1 d . . .
H31A H 0.0904 0.6801 0.6601 0.028 Uiso 1 1 calc R . .
H31B H 0.0755 0.7864 0.6566 0.028 Uiso 1 1 calc R . .
C32 C 0.09243(14) 0.73503(14) 0.75880(11) 0.0238(4) Uani 1 1 d . . .
H32A H 0.0351 0.6988 0.7583 0.029 Uiso 1 1 calc R . .
H32B H 0.0840 0.7958 0.7757 0.029 Uiso 1 1 calc R . .
C33 C 0.18473(15) 0.69187(14) 0.80475(11) 0.0241(4) Uani 1 1 d . . .
H33A H 0.1951 0.7055 0.8561 0.029 Uiso 1 1 calc R . .
H33B H 0.1837 0.6265 0.7981 0.029 Uiso 1 1 calc R . .
C34 C 0.26031(14) 0.73510(14) 0.77592(10) 0.0224(4) Uani 1 1 d . . .
H34A H 0.2813 0.7924 0.8003 0.027 Uiso 1 1 calc R . .
H34B H 0.3171 0.6958 0.7827 0.027 Uiso 1 1 calc R . .
O40 O 0.52686(13) 0.76865(11) 0.54795(9) 0.0390(4) Uani 1 1 d . . .
C41 C 0.60975(16) 0.76126(16) 0.52248(13) 0.0341(5) Uani 1 1 d . . .
H41A H 0.6646 0.7365 0.5600 0.041 Uiso 1 1 calc R . .
H41B H 0.6284 0.8202 0.5080 0.041 Uiso 1 1 calc R . .
C42 C 0.58143(18) 0.69937(16) 0.45904(13) 0.0352(5) Uani 1 1 d . . .
H42A H 0.5862 0.6362 0.4741 0.042 Uiso 1 1 calc R . .
H42B H 0.6212 0.7093 0.4258 0.042 Uiso 1 1 calc R . .
C43 C 0.4778(2) 0.72710(19) 0.42613(15) 0.0460(7) Uani 1 1 d . . .
H43A H 0.4739 0.7792 0.3943 0.055 Uiso 1 1 calc R . .
H43B H 0.4396 0.6777 0.3985 0.055 Uiso 1 1 calc R . .
C44 C 0.44340(17) 0.75035(18) 0.49041(15) 0.0435(6) Uani 1 1 d . . .
H44A H 0.4009 0.8031 0.4801 0.052 Uiso 1 1 calc R . .
H44B H 0.4069 0.7000 0.5029 0.052 Uiso 1 1 calc R . .
C51 C 0.5737(6) 0.7123(5) 0.8388(6) 0.0368(15) Uani 0.737(12) 1 d P A 1
H51A H 0.5385 0.6564 0.8409 0.044 Uiso 0.737(12) 1 calc PR A 1
H51B H 0.5603 0.7551 0.8734 0.044 Uiso 0.737(12) 1 calc PR A 1
C52 C 0.6783(3) 0.6954(4) 0.8544(2) 0.0368(12) Uani 0.737(12) 1 d P A 1
H52A H 0.6903 0.6361 0.8366 0.044 Uiso 0.737(12) 1 calc PR A 1
H52B H 0.7094 0.6980 0.9065 0.044 Uiso 0.737(12) 1 calc PR A 1
C53 C 0.7164(5) 0.7681(5) 0.8161(4) 0.0334(12) Uani 0.737(12) 1 d P A 1
H53A H 0.7736 0.7475 0.8022 0.040 Uiso 0.737(12) 1 calc PR A 1
H53B H 0.7338 0.8216 0.8466 0.040 Uiso 0.737(12) 1 calc PR A 1
C54 C 0.6322(5) 0.7875(4) 0.7500(4) 0.0271(11) Uani 0.737(12) 1 d P A 1
H54A H 0.6246 0.8523 0.7416 0.033 Uiso 0.737(12) 1 calc PR A 1
H54B H 0.6429 0.7590 0.7071 0.033 Uiso 0.737(12) 1 calc PR A 1
C51B C 0.5713(15) 0.735(2) 0.8360(15) 0.048(5) Uani 0.263(12) 1 d PU A 2
H51C H 0.5555 0.6728 0.8450 0.057 Uiso 0.263(12) 1 calc PR A 2
H51D H 0.5331 0.7744 0.8583 0.057 Uiso 0.263(12) 1 calc PR A 2
C52B C 0.6708(8) 0.7499(16) 0.8695(7) 0.057(4) Uani 0.263(12) 1 d PU A 2
H52C H 0.7051 0.6937 0.8868 0.068 Uiso 0.263(12) 1 calc PR A 2
H52D H 0.6807 0.7923 0.9098 0.068 Uiso 0.263(12) 1 calc PR A 2
C53B C 0.7004(15) 0.787(2) 0.8104(14) 0.051(4) Uani 0.263(12) 1 d PU A 2
H53C H 0.7613 0.7602 0.8070 0.061 Uiso 0.263(12) 1 calc PR A 2
H53D H 0.7092 0.8526 0.8158 0.061 Uiso 0.263(12) 1 calc PR A 2
C54B C 0.6203(16) 0.7655(19) 0.7468(13) 0.047(5) Uani 0.263(12) 1 d PU A 2
H54C H 0.6081 0.8161 0.7129 0.056 Uiso 0.263(12) 1 calc PR A 2
H54D H 0.6373 0.7129 0.7222 0.056 Uiso 0.263(12) 1 calc PR A 2
F1 F 0.09644(12) 0.17782(10) 0.57972(8) 0.0291(4) Uani 0.938(2) 1 d P B 1
F2 F 0.18650(10) 0.19853(11) 0.50382(8) 0.0390(4) Uani 0.938(2) 1 d P B 1
F3 F 0.02800(10) 0.16811(9) 0.46107(7) 0.0334(4) Uani 0.938(2) 1 d P B 1
F4 F 0.08256(13) 0.30561(10) 0.44659(8) 0.0433(5) Uani 0.938(2) 1 d P B 1
F5 F -0.00777(12) 0.28409(13) 0.52191(9) 0.0494(5) Uani 0.938(2) 1 d P B 1
F6 F 0.15210(15) 0.31433(10) 0.56549(9) 0.0421(5) Uani 0.938(2) 1 d P B 1
F1A F 0.133(2) 0.178(2) 0.5696(17) 0.045(9) Uiso 0.062(2) 1 d P B 2
F2A F 0.192(2) 0.287(2) 0.5203(18) 0.068(9) Uiso 0.062(2) 1 d P B 2
F3A F 0.093(2) 0.2086(19) 0.4438(15) 0.055(8) Uiso 0.062(2) 1 d P B 2
F4A F 0.028(4) 0.336(4) 0.470(3) 0.14(2) Uiso 0.062(2) 1 d P B 2
F5A F -0.020(2) 0.218(2) 0.5024(17) 0.059(8) Uiso 0.062(2) 1 d P B 2
F6A F 0.102(3) 0.321(3) 0.573(2) 0.072(12) Uiso 0.062(2) 1 d P B 2

loop_
_atom_site_aniso_label
_atom_site_aniso_U_11
_atom_site_aniso_U_22
_atom_site_aniso_U_33
_atom_site_aniso_U_23
_atom_site_aniso_U_13
_atom_site_aniso_U_12
P1 0.0212(2) 0.0218(3) 0.0174(2) 0.0002(2) 0.00133(19) 0.0004(2)
O50 0.0151(6) 0.0342(8) 0.0270(8) 0.0063(7) 0.0003(5) -0.0017(6)
Co1 0.01297(11) 0.01285(12) 0.01453(12) 0.00049(10) -0.00006(8) 0.00012(10)
N1 0.0150(8) 0.0163(8) 0.0156(9) -0.0012(6) -0.0003(6) -0.0002(6)
N2 0.0138(8) 0.0155(8) 0.0175(9) 0.0014(6) -0.0002(7) 0.0011(6)
N3 0.0169(8) 0.0173(8) 0.0175(9) 0.0004(6) -0.0026(7) -0.0001(6)
N4 0.0140(8) 0.0150(8) 0.0175(9) 0.0007(6) -0.0005(7) -0.0002(6)
C1 0.0241(11) 0.0176(10) 0.0245(11) 0.0037(8) -0.0033(9) 0.0046(8)
C2 0.0180(9) 0.0164(9) 0.0145(10) 0.0003(7) 0.0024(8) 0.0028(7)
C3 0.0206(10) 0.0126(9) 0.0181(10) 0.0001(7) 0.0025(8) 0.0005(7)
C4 0.0151(9) 0.0159(9) 0.0167(10) -0.0021(7) 0.0048(7) -0.0011(7)
C5 0.0148(9) 0.0122(9) 0.0179(10) -0.0007(7) 0.0014(7) -0.0004(7)
C6 0.0165(9) 0.0146(9) 0.0191(10) 0.0025(7) 0.0025(8) 0.0004(7)
C7 0.0272(11) 0.0315(12) 0.0219(11) -0.0045(9) 0.0070(9) -0.0091(9)
C8 0.0204(10) 0.0184(10) 0.0176(10) -0.0024(7) 0.0011(8) 0.0006(7)
C9 0.0189(10) 0.0184(10) 0.0259(11) -0.0042(8) 0.0014(8) -0.0024(8)
C10 0.0266(12) 0.0404(14) 0.0361(14) -0.0132(11) 0.0041(10) -0.0129(10)
C11 0.0205(10) 0.0208(10) 0.0274(11) -0.0029(8) 0.0079(9) -0.0058(8)
C12 0.0199(9) 0.0151(9) 0.0204(10) -0.0011(7) 0.0060(8) -0.0010(7)
C13 0.0287(11) 0.0304(12) 0.0233(11) -0.0032(9) 0.0119(9) -0.0054(9)
C14 0.0313(12) 0.0218(11) 0.0274(12) -0.0052(9) -0.0084(10) -0.0046(9)
C15 0.0204(10) 0.0187(10) 0.0172(10) -0.0025(7) 0.0016(8) -0.0030(8)
C16 0.0250(10) 0.0148(10) 0.0200(11) -0.0010(7) 0.0010(8) -0.0006(8)
C17 0.0183(9) 0.0175(10) 0.0139(9) 0.0016(7) 0.0034(8) 0.0015(7)
C18 0.0184(9) 0.0128(9) 0.0188(10) 0.0005(7) 0.0027(8) 0.0014(7)
C19 0.0175(9) 0.0158(9) 0.0203(10) 0.0002(7) 0.0039(8) 0.0004(7)
C20 0.0208(10) 0.0284(11) 0.0259(11) 0.0051(8) 0.0074(8) 0.0043(8)
C21 0.0216(10) 0.0170(10) 0.0183(10) 0.0036(7) 0.0032(8) 0.0012(7)
C22 0.0197(10) 0.0177(10) 0.0226(11) 0.0027(7) 0.0042(8) 0.0024(7)
C23 0.0226(11) 0.0358(13) 0.0311(13) 0.0119(10) 0.0049(9) 0.0102(9)
C24 0.0190(10) 0.0228(11) 0.0254(11) 0.0043(8) 0.0082(8) 0.0047(8)
C25 0.0229(10) 0.0167(10) 0.0185(10) 0.0018(7) 0.0056(8) 0.0014(7)
C26 0.0259(11) 0.0343(13) 0.0231(11) 0.0082(9) 0.0075(9) 0.0043(9)
O30 0.0141(6) 0.0373(8) 0.0146(6) 0.0039(6) -0.0002(5) -0.0010(6)
C31 0.0138(8) 0.0314(12) 0.0218(10) 0.0002(8) 0.0011(7) -0.0008(8)
C32 0.0185(9) 0.0292(12) 0.0231(10) -0.0013(8) 0.0051(8) -0.0013(8)
C33 0.0249(10) 0.0264(11) 0.0203(11) 0.0019(8) 0.0052(8) -0.0028(8)
C34 0.0189(9) 0.0318(12) 0.0133(9) 0.0037(8) -0.0009(7) -0.0029(8)
O40 0.0383(9) 0.0419(11) 0.0380(10) -0.0074(8) 0.0127(8) 0.0006(8)
C41 0.0249(10) 0.0341(13) 0.0396(14) 0.0008(10) 0.0028(9) -0.0027(10)
C42 0.0415(14) 0.0331(13) 0.0341(14) 0.0024(10) 0.0155(11) -0.0002(11)
C43 0.0464(16) 0.0440(16) 0.0365(15) -0.0009(11) -0.0068(12) -0.0033(12)
C44 0.0242(11) 0.0420(15) 0.0613(18) 0.0075(14) 0.0072(11) 0.0011(12)
C51 0.036(3) 0.041(3) 0.028(3) 0.014(2) 0.0009(19) -0.013(2)
C52 0.0271(17) 0.049(3) 0.030(2) 0.0154(17) 0.0005(14) 0.0027(17)
C53 0.015(2) 0.044(3) 0.036(3) 0.0040(19) -0.0004(18) -0.0001(16)
C54 0.014(2) 0.031(2) 0.039(2) 0.0140(19) 0.0112(19) -0.0009(18)
C51B 0.016(4) 0.098(13) 0.033(6) 0.022(9) 0.012(4) -0.007(7)
C52B 0.031(4) 0.098(11) 0.031(4) 0.013(6) -0.008(4) -0.017(6)
C53B 0.010(5) 0.089(11) 0.049(6) 0.017(7) 0.000(4) -0.017(6)
C54B 0.017(5) 0.082(12) 0.035(5) 0.036(7) -0.004(4) -0.013(7)
F1 0.0283(9) 0.0348(8) 0.0221(8) 0.0098(6) 0.0036(7) 0.0024(7)
F2 0.0259(8) 0.0529(11) 0.0412(9) -0.0058(7) 0.0144(7) 0.0019(7)
F3 0.0359(8) 0.0256(7) 0.0287(8) -0.0011(6) -0.0076(6) -0.0075(6)
F4 0.0593(11) 0.0373(9) 0.0229(8) 0.0109(6) -0.0057(7) -0.0173(8)
F5 0.0383(9) 0.0664(12) 0.0412(10) 0.0033(9) 0.0071(7) 0.0339(9)
F6 0.0584(13) 0.0240(8) 0.0296(9) -0.0031(6) -0.0115(9) -0.0022(8)

loop_
_atom_type_symbol
_atom_type_description
_atom_type_scat_dispersion_real
_atom_type_scat_dispersion_imag
_atom_type_scat_source
C C 0.0033 0.0016 'International Tables Vol C Tables 4.2.6.8 and 6.1.1.4'
H H 0.0000 0.0000 'International Tables Vol C Tables 4.2.6.8 and 6.1.1.4'
N N 0.0061 0.0033 'International Tables Vol C Tables 4.2.6.8 and 6.1.1.4'
O O 0.0106 0.0060 'International Tables Vol C Tables 4.2.6.8 and 6.1.1.4'
F F 0.0171 0.0103 'International Tables Vol C Tables 4.2.6.8 and 6.1.1.4'
P P 0.1023 0.0942 'International Tables Vol C Tables 4.2.6.8 and 6.1.1.4'
Co Co 0.3494 0.9721 'International Tables Vol C Tables 4.2.6.8 and 6.1.1.4'

loop_
_geom_angle_atom_site_label_1
_geom_angle_atom_site_label_2
_geom_angle_atom_site_label_3
_geom_angle
F3A P1 F1A 110.3(17)
F3A P1 F6 132.8(12)
F1A P1 F6 85.6(13)
F3A P1 F4 57.6(12)
F1A P1 F4 157.9(12)
F6 P1 F4 90.92(9)
F3A P1 F2A 87.9(17)
F1A P1 F2A 91.3(17)
F6 P1 F2A 46.4(12)
F4 P1 F2A 70.9(12)
F3A P1 F5A 95.0(16)
F1A P1 F5A 98.4(16)
F6 P1 F5A 127.4(12)
F4 P1 F5A 101.0(11)
F2A P1 F5A 168.3(17)
F3A P1 F2 59.9(11)
F1A P1 F2 67.0(12)
F6 P1 F2 90.00(10)
F4 P1 F2 91.19(10)
F2A P1 F2 50.7(12)
F5A P1 F2 139.8(12)
F3A P1 F5 119.5(11)
F1A P1 F5 112.4(12)
F6 P1 F5 91.28(11)
F4 P1 F5 89.45(10)
F2A P1 F5 130.8(12)
F2 P1 F5 178.56(10)
F3A P1 F1 122.0(12)
F6 P1 F1 89.82(9)
F4 P1 F1 179.13(9)
F2A P1 F1 109.9(12)
F5A P1 F1 78.2(11)
F2 P1 F1 89.25(9)
F5 P1 F1 90.10(9)
F3A P1 F3 47.8(12)
F1A P1 F3 93.3(13)
F6 P1 F3 178.93(9)
F4 P1 F3 90.13(8)
F2A P1 F3 133.8(13)
F5A P1 F3 52.6(12)
F2 P1 F3 89.75(8)
F5 P1 F3 88.95(9)
F1 P1 F3 89.13(8)
F3A P1 F6A 152.8(18)
F1A P1 F6A 90(2)
F4 P1 F6A 96.7(14)
F2A P1 F6A 73.8(18)
F5A P1 F6A 99.3(18)
F2 P1 F6A 117.2(14)
F5 P1 F6A 64.0(14)
F1 P1 F6A 83.8(14)
F3 P1 F6A 151.9(14)
F3A P1 F4A 89(2)
F1A P1 F4A 161(2)
F6 P1 F4A 83.5(18)
F2A P1 F4A 93(2)
F5A P1 F4A 76(2)
F2 P1 F4A 129(2)
F5 P1 F4A 52(2)
F1 P1 F4A 141(2)
F3 P1 F4A 97.4(18)
F6A P1 F4A 73(2)
C54B O50 C51B 108.9(13)
C54B O50 C51 109.5(11)
C51B O50 C54 105.7(10)
C51 O50 C54 109.2(5)
N2 Co1 N1 90.29(7)
N2 Co1 N3 168.94(8)
N1 Co1 N3 88.79(7)
N2 Co1 N4 88.94(7)
N1 Co1 N4 168.84(7)
N3 Co1 N4 89.83(7)
N2 Co1 O30 95.03(7)
N1 Co1 O30 94.88(6)
N3 Co1 O30 96.03(7)
N4 Co1 O30 96.28(6)
C2 N1 Co1 130.91(14)
C4 N2 Co1 130.57(14)
C15 N3 Co1 131.35(14)
C17 N4 Co1 130.51(14)
N1 C2 C3 122.33(17)
N1 C2 C1 118.17(17)
C3 C2 C1 119.50(17)
C4 C3 C2 123.24(17)
N2 C4 C3 122.65(17)
N2 C4 C5 117.39(17)
C3 C4 C5 119.96(17)
C6 C5 C12 120.23(17)
C6 C5 C4 119.64(17)
C12 C5 C4 120.12(17)
C8 C6 C5 119.00(18)
C8 C6 C7 118.53(18)
C5 C6 C7 122.46(17)
C9 C8 C6 121.87(19)
C11 C9 C8 118.19(18)
C11 C9 C10 121.2(2)
C8 C9 C10 120.57(19)
C9 C11 C12 122.07(19)
C11 C12 C5 118.63(18)
C11 C12 C13 119.99(18)
C5 C12 C13 121.37(17)
N3 C15 C16 122.07(18)
N3 C15 C14 117.94(18)
C16 C15 C14 119.98(18)
C17 C16 C15 123.14(18)
N4 C17 C16 122.88(18)
N4 C17 C18 116.52(17)
C16 C17 C18 120.60(17)
C19 C18 C25 120.39(17)
C19 C18 C17 119.94(17)
C25 C18 C17 119.60(17)
C21 C19 C18 118.92(18)
C21 C19 C20 118.86(18)
C18 C19 C20 122.22(17)
C22 C21 C19 121.81(18)
C21 C22 C24 118.17(18)
C21 C22 C23 120.27(18)
C24 C22 C23 121.56(18)
C25 C24 C22 121.98(18)
C24 C25 C18 118.70(18)
C24 C25 C26 120.57(18)
C18 C25 C26 120.72(18)
C34 O30 C31 109.82(14)
C34 O30 Co1 124.01(11)
C31 O30 Co1 123.69(11)
O30 C31 C32 104.92(15)
C31 C32 C33 101.73(16)
C34 C33 C32 101.83(16)
O30 C34 C33 105.17(15)
C41 O40 C44 108.79(19)
O40 C41 C42 105.66(18)
C41 C42 C43 100.8(2)
C44 C43 C42 103.2(2)
O40 C44 C43 107.0(2)
O50 C51 C52 104.9(6)
C51 C52 C53 105.5(4)
C52 C53 C54 103.8(6)
O50 C54 C53 105.4(6)
O50 C51B C52B 113.9(15)
C51B C52B C53B 100.4(14)
C52B C53B C54B 104.1(19)
O50 C54B C53B 109(2)

loop_
_geom_bond_atom_site_label_1
_geom_bond_atom_site_label_2
_geom_bond_distance
P1 F3A 1.45(3)
P1 F1A 1.47(3)
P1 F6 1.5826(16)
P1 F4 1.5846(15)
P1 F2A 1.59(3)
P1 F5A 1.60(3)
P1 F2 1.5962(15)
P1 F5 1.6031(16)
P1 F1 1.6036(16)
P1 F3 1.6052(14)
P1 F6A 1.63(4)
P1 F4A 1.75(6)
O50 C54B 1.26(2)
O50 C51B 1.32(3)
O50 C51 1.463(9)
O50 C54 1.490(7)
Co1 N2 1.8677(16)
Co1 N1 1.8695(16)
Co1 N3 1.8708(17)
Co1 N4 1.8716(16)
Co1 O30 2.1246(14)
N1 C2 1.324(2)
N2 C4 1.328(2)
N3 C15 1.325(2)
N4 C17 1.328(2)
C1 C2 1.509(3)
C2 C3 1.399(3)
C3 C4 1.397(3)
C4 C5 1.503(3)
C5 C6 1.403(3)
C5 C12 1.407(3)
C6 C8 1.393(3)
C6 C7 1.506(3)
C8 C9 1.391(3)
C9 C11 1.388(3)
C9 C10 1.506(3)
C11 C12 1.397(3)
C12 C13 1.509(3)
C14 C15 1.508(3)
C15 C16 1.397(3)
C16 C17 1.393(3)
C17 C18 1.502(3)
C18 C19 1.401(3)
C18 C25 1.406(3)
C19 C21 1.396(3)
C19 C20 1.512(3)
C21 C22 1.389(3)
C22 C24 1.394(3)
C22 C23 1.505(3)
C24 C25 1.393(3)
C25 C26 1.509(3)
O30 C34 1.452(2)
O30 C31 1.453(2)
C31 C32 1.517(3)
C32 C33 1.530(3)
C33 C34 1.508(3)
O40 C41 1.424(3)
O40 C44 1.428(3)
C41 C42 1.509(3)
C42 C43 1.516(3)
C43 C44 1.511(4)
C51 C52 1.480(9)
C52 C53 1.512(9)
C53 C54 1.535(9)
C51B C52B 1.42(2)
C52B C53B 1.45(3)
C53B C54B 1.48(3)
